data_2016185
loop_
_publ_author_name
'Yang, Hexiong'
'Zwick, Justin'
'Downs, Robert T.'
'Costin, Gelu'

_publ_section_title
;
 Isokite, CaMg(PO~4~)F~0.8~(OH)~0.2~, isomorphous with titanite
;
_journal_coeditor_code FA3103
_journal_issue 10
_journal_name_full 'Acta Crystallographica Section C'
_journal_page_first i89
_journal_page_last i90
_journal_paper_doi 10.1107/S0108270107041169
_journal_volume 63
_journal_year 2007
_chemical_formula_analytical 'Ca Mg P O4.20 F0.80 H0.20'
_chemical_formula_iupac 'Ca Mg (P O4) O0.20 F0.80'
_chemical_formula_moiety 'Ca F0.80 Mg O4.20 P'
_chemical_formula_sum 'Ca F0.8 Mg O4.2 P'
_chemical_formula_weight 177.76
_chemical_name_common Isokite
_chemical_name_systematic
;
calcium magnesium phosphate fluoride
;
_space_group_IT_number 15
_symmetry_cell_setting monoclinic
_symmetry_space_group_name_Hall '-C 2yc'
_symmetry_space_group_name_H-M 'C 1 2/c 1'
_atom_sites_solution_primary direct
_atom_sites_solution_secondary difmap
_audit_creation_method SHELXL97
_cell_angle_alpha 90.00
_cell_angle_beta 112.246(2)
_cell_angle_gamma 90.00
_cell_formula_units_Z 4
_cell_length_a 6.5109(3)
_cell_length_b 8.7301(5)
_cell_length_c 6.9046(5)
_cell_measurement_reflns_used 868
_cell_measurement_temperature 293(2)
_cell_measurement_theta_max 69.621
_cell_measurement_theta_min 9.339
_cell_volume 363.25(4)
_computing_cell_refinement 'SAINT (Bruker, 2005)'
_computing_data_collection 'APEX2 (Bruker, 2003)'
_computing_data_reduction SAINT
_computing_molecular_graphics 'XtalDraw (Downs & Hall-Wallace, 2003)'
_computing_publication_material 'SHELXTL (Bruker, 1997)'
_computing_structure_refinement 'SHELXL97 (Sheldrick, 1997)'
_computing_structure_solution 'SHELXS97 (Sheldrick, 1997)'
_diffrn_ambient_temperature 293(2)
_diffrn_measured_fraction_theta_full 0.994
_diffrn_measured_fraction_theta_max 0.994
_diffrn_measurement_device_type 'Bruker APEXII ? CCD area-detector'
_diffrn_measurement_method '\f and \w'
_diffrn_radiation_monochromator graphite
_diffrn_radiation_source 'fine-focus sealed tube'
_diffrn_radiation_type MoK\a
_diffrn_radiation_wavelength 0.71073
_diffrn_reflns_av_R_equivalents 0.0308
_diffrn_reflns_av_sigmaI/netI 0.0336
_diffrn_reflns_limit_h_max 9
_diffrn_reflns_limit_h_min -10
_diffrn_reflns_limit_k_max 11
_diffrn_reflns_limit_k_min -14
_diffrn_reflns_limit_l_max 10
_diffrn_reflns_limit_l_min -11
_diffrn_reflns_number 3037
_diffrn_reflns_theta_full 35.09
_diffrn_reflns_theta_max 35.09
_diffrn_reflns_theta_min 4.11
_exptl_absorpt_coefficient_mu 2.250
_exptl_absorpt_correction_T_max 0.8957
_exptl_absorpt_correction_T_min 0.8766
_exptl_absorpt_correction_type multi-scan
_exptl_absorpt_process_details '(SADABS; Sheldrick, 2005)'
_exptl_crystal_colour colourless
_exptl_crystal_density_diffrn 3.250
_exptl_crystal_density_method 'not measured'
_exptl_crystal_description block
_exptl_crystal_F_000 352
_exptl_crystal_size_max 0.06
_exptl_crystal_size_mid 0.05
_exptl_crystal_size_min 0.05
_refine_diff_density_max 0.623
_refine_diff_density_min -0.660
_refine_ls_extinction_method none
_refine_ls_goodness_of_fit_ref 1.045
_refine_ls_matrix_type full
_refine_ls_number_parameters 40
_refine_ls_number_reflns 801
_refine_ls_number_restraints 0
_refine_ls_restrained_S_all 1.045
_refine_ls_R_factor_all 0.0403
_refine_ls_R_factor_gt 0.0297
_refine_ls_shift/su_max 0.000
_refine_ls_shift/su_mean 0.000
_refine_ls_structure_factor_coef Fsqd
_refine_ls_weighting_details 'calc w = 1/[\s^2^(Fo^2^)+(0.0379P)^2^+0.3685P] where P=(Fo^2^+2Fc^2^)/3'
_refine_ls_weighting_scheme calc
_refine_ls_wR_factor_gt 0.0751
_refine_ls_wR_factor_ref 0.0805
_reflns_number_gt 660
_reflns_number_total 801
_reflns_threshold_expression I>2\s(I)
_cod_duplicate_entry 9011393
_cod_data_source_file fa3103.cif
_cod_data_source_block I
_cod_original_formula_sum 'Ca F0.80 Mg O4.20 P'
_cod_database_code 2016185
_cod_database_fobs_code 2016185

loop_
_symmetry_equiv_pos_as_xyz
'x, y, z'
'-x, y, -z+1/2'
'x+1/2, y+1/2, z'
'-x+1/2, y+1/2, -z+1/2'
'-x, -y, -z'
'x, -y, z-1/2'
'-x+1/2, -y+1/2, -z'
'x+1/2, -y+1/2, z-1/2'

loop_
_atom_site_type_symbol
_atom_site_label
_atom_site_fract_x
_atom_site_fract_y
_atom_site_fract_z
_atom_site_U_iso_or_equiv
_atom_site_adp_type
_atom_site_calc_flag
_atom_site_refinement_flags
_atom_site_occupancy
Mg Mg1 0.5000 0.0000 0.5000 0.00979(18) Uani d S 1
Ca Ca1 0.5000 0.33652(6) 0.2500 0.01762(15) Uani d S 1
P P1 0.0000 0.17921(7) 0.2500 0.00759(14) Uani d S 1
O O1 0.1091(2) 0.28009(14) 0.1325(2) 0.0107(2) Uani d . 1
O O2 0.1690(2) 0.07291(14) 0.4092(2) 0.0116(2) Uani d . 1
F F1 0.5000 0.08302(17) 0.2500 0.0110(3) Uani d SP 0.80
O OH1 0.5000 0.08302(17) 0.2500 0.0110(3) Uani d SP 0.20

loop_
_atom_site_aniso_label
_atom_site_aniso_U_11
_atom_site_aniso_U_22
_atom_site_aniso_U_33
_atom_site_aniso_U_12
_atom_site_aniso_U_13
_atom_site_aniso_U_23
Mg1 0.0105(4) 0.0103(4) 0.0089(4) -0.0001(3) 0.0041(3) 0.0013(3)
Ca1 0.0107(2) 0.0083(2) 0.0276(3) 0.000 0.0003(2) 0.000
P1 0.0066(3) 0.0073(3) 0.0088(3) 0.000 0.0029(2) 0.000
O1 0.0105(5) 0.0102(5) 0.0128(6) 0.0004(4) 0.0058(5) 0.0023(4)
O2 0.0095(5) 0.0106(6) 0.0128(6) -0.0001(4) 0.0023(4) 0.0022(4)
F1 0.0147(7) 0.0098(7) 0.0094(6) 0.000 0.0053(6) 0.000
OH1 0.0147(7) 0.0098(7) 0.0094(6) 0.000 0.0053(6) 0.000

loop_
_atom_type_symbol
_atom_type_description
_atom_type_scat_dispersion_real
_atom_type_scat_dispersion_imag
_atom_type_scat_source
O O 0.0106 0.0060 'International Tables Vol C Tables 4.2.6.8 and 6.1.1.4'
F F 0.0171 0.0103 'International Tables Vol C Tables 4.2.6.8 and 6.1.1.4'
Mg Mg 0.0486 0.0363 'International Tables Vol C Tables 4.2.6.8 and 6.1.1.4'
P P 0.1023 0.0942 'International Tables Vol C Tables 4.2.6.8 and 6.1.1.4'
Ca Ca 0.2262 0.3064 'International Tables Vol C Tables 4.2.6.8 and 6.1.1.4'

loop_
_geom_angle_atom_site_label_1
_geom_angle_atom_site_label_2
_geom_angle_atom_site_label_3
_geom_angle_site_symmetry_1
_geom_angle_site_symmetry_3
_geom_angle
F1 Mg1 O2 . . 88.03(4)
F1 Mg1 O2 . 5_656 91.97(4)
F1 Mg1 O1 . 8_556 86.02(5)
F1 Mg1 O1 . 4_545 93.98(5)
O2 Mg1 O1 . 8_556 89.58(5)
O2 Mg1 O1 . 4_545 90.42(5)
O2 P1 O2 2 . 105.76(10)
O2 P1 O1 . 2 108.44(7)
O2 P1 O1 . . 111.93(7)
O1 P1 O1 2 . 110.30(10)
P1 O1 Mg1 . 4 126.58(7)
P1 O1 Ca1 . . 125.29(7)
Mg1 O1 Ca1 4 . 95.64(5)
P1 O1 Ca1 . 7 107.49(6)
Mg1 O1 Ca1 4 7 89.91(4)
Ca1 O1 Ca1 . 7 105.26(4)
P1 O2 Mg1 . . 140.48(8)
P1 O2 Ca1 . 3_445 96.40(6)
Mg1 O2 Ca1 . 3_445 96.70(5)
P1 O2 Ca1 . 7_556 91.45(5)
Mg1 O2 Ca1 . 7_556 118.44(5)
Ca1 O2 Ca1 3_445 7_556 109.80(4)
Mg1 F1 Mg1 2_655 . 134.45(8)
Mg1 F1 Ca1 . . 112.78(4)

loop_
_geom_bond_atom_site_label_1
_geom_bond_atom_site_label_2
_geom_bond_site_symmetry_2
_geom_bond_distance
Mg1 F1 . 1.8721(6)
Mg1 O2 . 2.1021(12)
Mg1 O1 4_545 2.1295(12)
Ca1 F1 . 2.2131(16)
Ca1 O2 3 2.4005(13)
Ca1 O1 . 2.4113(12)
Ca1 O1 7 2.6635(13)
P1 O2 . 1.5378(13)
P1 O1 . 1.5413(12)
